data_7105521
loop_
_publ_author_name
'Yahav-Levi, Anette'
'Goldberg, Israel'
'Vigalok, Arkadi'
'Vedernikov, Andrei N.'

_publ_section_title
;
 Aryl-bromide reductive elimination from an isolated Pt(iv) complex
;
_journal_issue 19
_journal_name_full 'Chemical Communications'
_journal_page_first 3324
_journal_page_last 3326
_journal_paper_doi 10.1039/c001487g
_journal_volume 46
_journal_year 2010
_chemical_absolute_configuration ad
_chemical_formula_moiety 'C30 H32 Br2 F6 N2 P2 Pt'
_chemical_formula_sum 'C30 H32 Br2 F6 N2 P2 Pt'
_chemical_formula_weight 951.43
_chemical_name_systematic
;
?
;
_space_group_IT_number 19
_symmetry_cell_setting orthorhombic
_symmetry_space_group_name_Hall 'P 2ac 2ab'
_symmetry_space_group_name_H-M 'P 21 21 21'
_atom_sites_solution_hydrogens geom
_atom_sites_solution_primary direct
_atom_sites_solution_secondary difmap
_audit_creation_method SHELXL-97
_cell_angle_alpha 90.00
_cell_angle_beta 90.00
_cell_angle_gamma 90.00
_cell_formula_units_Z 4
_cell_length_a 10.3414(2)
_cell_length_b 12.3660(3)
_cell_length_c 30.6670(7)
_cell_measurement_reflns_used 4846
_cell_measurement_temperature 110(2)
_cell_measurement_theta_max 27.70
_cell_measurement_theta_min 2.57
_cell_volume 3921.75(15)
_computing_cell_refinement Denzo
_computing_data_collection 'Collect, Nonius B.V.'
_computing_data_reduction 'Denzo & Scalepack'
_computing_structure_refinement 'SHELXL-97 (Sheldrick, 1997)'
_computing_structure_solution SIR-97
_diffrn_ambient_temperature 110(2)
_diffrn_detector_area_resol_mean 12.8
_diffrn_measured_fraction_theta_full 0.996
_diffrn_measured_fraction_theta_max 0.996
_diffrn_measurement_device_type 'Nonius KappaCCD'
_diffrn_measurement_method '1 deg. \w scans'
_diffrn_radiation_monochromator graphite
_diffrn_radiation_source 'fine-focus sealed tube'
_diffrn_radiation_type MoK\a
_diffrn_radiation_wavelength 0.71073
_diffrn_reflns_av_R_equivalents 0.0760
_diffrn_reflns_av_sigmaI/netI 0.0877
_diffrn_reflns_limit_h_max 13
_diffrn_reflns_limit_h_min -13
_diffrn_reflns_limit_k_max 16
_diffrn_reflns_limit_k_min -16
_diffrn_reflns_limit_l_max 40
_diffrn_reflns_limit_l_min -39
_diffrn_reflns_number 22362
_diffrn_reflns_theta_full 27.70
_diffrn_reflns_theta_max 27.70
_diffrn_reflns_theta_min 2.57
_diffrn_standards_number 0
_exptl_absorpt_coefficient_mu 5.746
_exptl_absorpt_correction_T_max 0.4794
_exptl_absorpt_correction_T_min 0.2775
_exptl_absorpt_correction_type multi-scan
_exptl_absorpt_process_details 'Blessing, 1995'
_exptl_crystal_colour yellow
_exptl_crystal_density_diffrn 1.611
_exptl_crystal_density_method 'not measured'
_exptl_crystal_description rods
_exptl_crystal_F_000 1832
_exptl_crystal_size_max 0.30
_exptl_crystal_size_mid 0.15
_exptl_crystal_size_min 0.15
_refine_diff_density_max 1.763
_refine_diff_density_min -0.931
_refine_diff_density_rms 0.196
_refine_ls_abs_structure_details 'Flack H D (1983), Acta Cryst. A39, 876-881'
_refine_ls_abs_structure_Flack -0.017(12)
_refine_ls_extinction_method none
_refine_ls_goodness_of_fit_ref 1.044
_refine_ls_hydrogen_treatment constr
_refine_ls_matrix_type full
_refine_ls_number_parameters 397
_refine_ls_number_reflns 8896
_refine_ls_number_restraints 0
_refine_ls_restrained_S_all 1.044
_refine_ls_R_factor_all 0.0884
_refine_ls_R_factor_gt 0.0532
_refine_ls_shift/su_max 0.000
_refine_ls_shift/su_mean 0.000
_refine_ls_structure_factor_coef Fsqd
_refine_ls_weighting_details 'calc w=1/[\s^2^(Fo^2^)+(0.0789P)^2^+7.5669P] where P=(Fo^2^+2Fc^2^)/3'
_refine_ls_weighting_scheme calc
_refine_ls_wR_factor_gt 0.1384
_refine_ls_wR_factor_ref 0.1524
_reflns_number_gt 6359
_reflns_number_total 8896
_reflns_threshold_expression >2sigma(I)
_cod_data_source_file c001487g.txt
_cod_data_source_block ar34
_cod_original_sg_symbol_H-M P212121
_cod_database_code 7105521

loop_
_symmetry_equiv_pos_as_xyz
'x, y, z'
'-x+1/2, -y, z+1/2'
'x+1/2, -y+1/2, -z'
'-x, y+1/2, -z+1/2'

loop_
_atom_site_label
_atom_site_type_symbol
_atom_site_fract_x
_atom_site_fract_y
_atom_site_fract_z
_atom_site_U_iso_or_equiv
_atom_site_adp_type
_atom_site_occupancy
_atom_site_symmetry_multiplicity
_atom_site_calc_flag
_atom_site_refinement_flags
_atom_site_disorder_assembly
_atom_site_disorder_group
Pt1 Pt 0.16605(4) 0.00723(3) 0.132558(13) 0.02887(12) Uani 1 1 d . . .
Br2 Br 0.24344(12) 0.06737(10) 0.20519(4) 0.0420(3) Uani 1 1 d . . .
Br3 Br 0.08479(12) -0.05790(10) 0.06123(4) 0.0386(3) Uani 1 1 d . . .
P4 P -0.0524(3) -0.0123(3) 0.16352(9) 0.0319(6) Uani 1 1 d . . .
P5 P 0.1089(3) 0.1922(2) 0.11961(10) 0.0329(7) Uani 1 1 d . . .
C6 C -0.1117(12) 0.1268(11) 0.1676(4) 0.039(3) Uani 1 1 d . . .
N7 N -0.2281(10) 0.1401(8) 0.1864(3) 0.038(2) Uani 1 1 d . . .
C8 C -0.2707(13) 0.2448(11) 0.1895(4) 0.047(3) Uani 1 1 d . . .
C9 C -0.3947(13) 0.2617(11) 0.2106(4) 0.047(3) Uani 1 1 d . . .
H9 H -0.4450 0.2031 0.2212 0.057 Uiso 1 1 calc R . .
C10 C -0.4339(14) 0.3629(14) 0.2142(5) 0.063(4) Uani 1 1 d . . .
H10 H -0.5160 0.3758 0.2271 0.075 Uiso 1 1 calc R . .
C11 C -0.3593(15) 0.4556(14) 0.1998(5) 0.065(4) Uani 1 1 d . . .
H11 H -0.3898 0.5268 0.2051 0.079 Uiso 1 1 calc R . .
C12 C -0.2471(14) 0.4399(11) 0.1789(4) 0.055(4) Uani 1 1 d . . .
H12 H -0.2000 0.4998 0.1678 0.066 Uiso 1 1 calc R . .
C13 C -0.1980(12) 0.3306(9) 0.1734(4) 0.037(3) Uani 1 1 d . . .
N14 N -0.0818(10) 0.3169(8) 0.1540(3) 0.036(2) Uani 1 1 d . . .
C15 C -0.0395(12) 0.2155(10) 0.1490(4) 0.038(3) Uani 1 1 d . . .
C16 C 0.2313(12) -0.1501(9) 0.1480(4) 0.035(3) Uani 1 1 d . . .
C17 C 0.3529(11) -0.1734(10) 0.1637(4) 0.038(3) Uani 1 1 d . . .
C18 C 0.3940(12) -0.2752(11) 0.1724(4) 0.042(3) Uani 1 1 d . . .
C19 C 0.3142(13) -0.3621(10) 0.1668(5) 0.049(3) Uani 1 1 d . . .
C20 C 0.1977(13) -0.3452(9) 0.1497(4) 0.043(3) Uani 1 1 d . . .
C21 C 0.1554(11) -0.2401(8) 0.1412(4) 0.036(3) Uani 1 1 d . . .
F22 F 0.4410(6) -0.0944(6) 0.1716(2) 0.0447(18) Uani 1 1 d . . .
F23 F 0.5181(7) -0.2926(6) 0.1885(3) 0.054(2) Uani 1 1 d . . .
F24 F 0.3577(7) -0.4652(5) 0.1749(3) 0.061(2) Uani 1 1 d . . .
F25 F 0.1149(7) -0.4295(5) 0.1404(3) 0.055(2) Uani 1 1 d . . .
F26 F 0.0323(6) -0.2337(5) 0.1272(3) 0.0459(18) Uani 1 1 d . . .
C27 C 0.3493(10) 0.0297(9) 0.1034(3) 0.033(3) Uani 1 1 d . . .
C28 C 0.4328(12) 0.1102(11) 0.1156(4) 0.044(3) Uani 1 1 d . . .
H28 H 0.4105 0.1564 0.1392 0.053 Uiso 1 1 calc R . .
C29 C 0.5529(11) 0.1257(11) 0.0935(5) 0.049(4) Uani 1 1 d . . .
H29 H 0.6078 0.1842 0.1012 0.059 Uiso 1 1 calc R . .
C30 C 0.5866(11) 0.0589(12) 0.0626(4) 0.041(3) Uani 1 1 d . . .
C31 C 0.5068(13) -0.0248(12) 0.0503(4) 0.055(4) Uani 1 1 d . . .
H31 H 0.5337 -0.0724 0.0278 0.065 Uiso 1 1 calc R . .
C32 C 0.3897(11) -0.0406(11) 0.0699(4) 0.045(3) Uani 1 1 d . . .
H32 H 0.3357 -0.0987 0.0610 0.054 Uiso 1 1 calc R . .
F33 F 0.7011(6) 0.0709(7) 0.0423(3) 0.065(2) Uani 1 1 d . . .
C34 C -0.1771(10) -0.0675(10) 0.1284(4) 0.042(3) Uani 1 1 d . . .
H34A H -0.2623 -0.0519 0.1409 0.063 Uiso 1 1 calc R . .
H34B H -0.1657 -0.1460 0.1260 0.063 Uiso 1 1 calc R . .
H34C H -0.1706 -0.0346 0.0994 0.063 Uiso 1 1 calc R . .
C35 C -0.0882(12) -0.0701(10) 0.2194(4) 0.044(3) Uani 1 1 d . . .
C36 C -0.2245(12) -0.1117(12) 0.2222(4) 0.050(3) Uani 1 1 d . . .
H36A H -0.2423 -0.1583 0.1971 0.075 Uiso 1 1 calc R . .
H36B H -0.2848 -0.0506 0.2222 0.075 Uiso 1 1 calc R . .
H36C H -0.2352 -0.1533 0.2492 0.075 Uiso 1 1 calc R . .
C37 C -0.0646(13) 0.0148(11) 0.2563(4) 0.048(3) Uani 1 1 d . . .
H37A H -0.1274 0.0737 0.2535 0.073 Uiso 1 1 calc R . .
H37B H 0.0232 0.0439 0.2537 0.073 Uiso 1 1 calc R . .
H37C H -0.0748 -0.0201 0.2848 0.073 Uiso 1 1 calc R . .
C38 C 0.0043(13) -0.1697(10) 0.2248(4) 0.043(3) Uani 1 1 d . . .
H38A H 0.0041 -0.1934 0.2553 0.065 Uiso 1 1 calc R . .
H38B H 0.0922 -0.1491 0.2163 0.065 Uiso 1 1 calc R . .
H38C H -0.0257 -0.2290 0.2062 0.065 Uiso 1 1 calc R . .
C39 C 0.2131(12) 0.2935(9) 0.1434(4) 0.036(3) Uani 1 1 d . . .
H39A H 0.1655 0.3617 0.1462 0.054 Uiso 1 1 calc R . .
H39B H 0.2885 0.3044 0.1245 0.054 Uiso 1 1 calc R . .
H39C H 0.2417 0.2694 0.1722 0.054 Uiso 1 1 calc R . .
C40 C 0.0750(13) 0.2468(10) 0.0627(4) 0.042(3) Uani 1 1 d . . .
C41 C -0.0522(12) 0.2019(11) 0.0468(4) 0.046(3) Uani 1 1 d . . .
H41A H -0.0627 0.2185 0.0157 0.069 Uiso 1 1 calc R . .
H41B H -0.1232 0.2348 0.0633 0.069 Uiso 1 1 calc R . .
H41C H -0.0534 0.1234 0.0510 0.069 Uiso 1 1 calc R . .
C42 C 0.1903(13) 0.2153(10) 0.0332(4) 0.045(3) Uani 1 1 d . . .
H42A H 0.2089 0.1381 0.0367 0.067 Uiso 1 1 calc R . .
H42B H 0.2666 0.2576 0.0416 0.067 Uiso 1 1 calc R . .
H42C H 0.1687 0.2303 0.0027 0.067 Uiso 1 1 calc R . .
C43 C 0.0686(15) 0.3736(11) 0.0640(4) 0.055(4) Uani 1 1 d . . .
H43A H 0.1536 0.4026 0.0719 0.082 Uiso 1 1 calc R . .
H43B H 0.0044 0.3965 0.0856 0.082 Uiso 1 1 calc R . .
H43C H 0.0438 0.4010 0.0352 0.082 Uiso 1 1 calc R . .

loop_
_atom_site_aniso_label
_atom_site_aniso_U_11
_atom_site_aniso_U_22
_atom_site_aniso_U_33
_atom_site_aniso_U_23
_atom_site_aniso_U_13
_atom_site_aniso_U_12
Pt1 0.02869(19) 0.0238(2) 0.0341(2) 0.0035(2) 0.00095(18) 0.00277(19)
Br2 0.0457(7) 0.0411(7) 0.0392(6) 0.0026(6) -0.0049(6) -0.0003(6)
Br3 0.0413(6) 0.0347(6) 0.0398(7) 0.0002(6) -0.0011(6) 0.0002(5)
P4 0.0281(13) 0.0307(16) 0.0371(14) 0.0050(15) 0.0016(11) 0.0050(13)
P5 0.0346(16) 0.0268(15) 0.0373(17) 0.0034(13) -0.0012(13) 0.0007(12)
C6 0.034(7) 0.047(8) 0.036(7) 0.008(6) -0.001(5) 0.010(6)
N7 0.041(6) 0.036(6) 0.037(5) 0.004(4) 0.003(5) 0.008(5)
C8 0.039(7) 0.062(9) 0.039(7) -0.001(6) -0.003(6) 0.026(7)
C9 0.038(7) 0.058(9) 0.046(8) 0.000(7) 0.009(6) 0.018(6)
C10 0.047(9) 0.089(13) 0.052(9) -0.008(8) 0.009(7) 0.037(9)
C11 0.068(10) 0.068(10) 0.060(9) -0.013(8) -0.010(8) 0.043(8)
C12 0.052(8) 0.050(8) 0.062(9) -0.002(7) -0.005(7) 0.030(7)
C13 0.049(8) 0.032(6) 0.029(6) -0.002(5) -0.021(5) 0.015(5)
N14 0.043(6) 0.029(5) 0.037(6) -0.006(4) 0.000(5) 0.009(5)
C15 0.038(7) 0.037(7) 0.038(7) 0.006(5) -0.009(5) 0.005(5)
C16 0.039(7) 0.021(6) 0.043(7) 0.006(5) 0.005(6) 0.003(5)
C17 0.033(7) 0.036(6) 0.046(7) 0.009(6) 0.011(6) 0.010(6)
C18 0.030(7) 0.043(8) 0.053(8) 0.006(6) -0.003(6) 0.006(6)
C19 0.045(8) 0.039(7) 0.065(9) 0.012(7) 0.001(7) 0.014(6)
C20 0.049(8) 0.024(6) 0.057(8) 0.007(6) -0.001(6) -0.004(5)
C21 0.035(6) 0.023(5) 0.050(7) 0.005(5) -0.007(6) 0.008(5)
F22 0.038(4) 0.039(4) 0.057(4) 0.017(4) -0.013(3) -0.008(3)
F23 0.053(5) 0.038(4) 0.072(5) 0.007(4) -0.009(4) 0.010(4)
F24 0.055(5) 0.031(4) 0.096(6) 0.018(4) -0.003(4) 0.013(3)
F25 0.057(4) 0.021(3) 0.086(6) 0.008(4) 0.001(4) 0.000(3)
F26 0.036(4) 0.030(3) 0.071(5) 0.001(4) -0.006(4) 0.000(3)
C27 0.028(6) 0.044(7) 0.027(5) 0.016(5) 0.003(5) 0.010(5)
C28 0.037(7) 0.046(8) 0.049(8) 0.004(6) -0.014(6) 0.009(6)
C29 0.026(6) 0.048(8) 0.073(10) 0.024(8) -0.008(7) -0.011(6)
C30 0.023(6) 0.059(8) 0.041(7) 0.022(7) 0.007(6) 0.005(6)
C31 0.044(7) 0.064(11) 0.056(8) 0.009(7) 0.020(6) 0.012(7)
C32 0.036(6) 0.057(8) 0.042(7) 0.017(6) 0.012(6) 0.012(6)
F33 0.031(4) 0.090(6) 0.076(5) 0.041(5) 0.011(4) -0.006(4)
C34 0.027(6) 0.048(7) 0.050(7) 0.001(6) -0.005(6) -0.006(5)
C35 0.040(7) 0.039(7) 0.054(8) 0.022(6) -0.001(6) 0.001(6)
C36 0.040(7) 0.058(9) 0.052(8) 0.012(7) 0.001(6) -0.008(6)
C37 0.057(7) 0.053(8) 0.035(6) 0.013(7) 0.010(6) 0.011(7)
C38 0.042(7) 0.036(7) 0.052(8) 0.016(6) 0.005(6) 0.001(6)
C39 0.044(7) 0.033(6) 0.031(6) -0.002(5) -0.005(5) 0.008(5)
C40 0.048(7) 0.030(7) 0.049(7) 0.005(6) 0.011(7) -0.009(6)
C41 0.040(8) 0.056(9) 0.042(7) 0.003(6) -0.004(6) 0.013(6)
C42 0.051(8) 0.045(7) 0.038(7) 0.017(6) 0.009(6) 0.006(6)
C43 0.067(9) 0.054(9) 0.043(8) 0.021(7) -0.002(7) 0.006(7)

loop_
_atom_type_symbol
_atom_type_description
_atom_type_scat_dispersion_real
_atom_type_scat_dispersion_imag
_atom_type_scat_source
C C 0.0033 0.0016 'International Tables Vol C Tables 4.2.6.8 and 6.1.1.4'
H H 0.0000 0.0000 'International Tables Vol C Tables 4.2.6.8 and 6.1.1.4'
Br Br -0.2901 2.4595 'International Tables Vol C Tables 4.2.6.8 and 6.1.1.4'
F F 0.0171 0.0103 'International Tables Vol C Tables 4.2.6.8 and 6.1.1.4'
N N 0.0061 0.0033 'International Tables Vol C Tables 4.2.6.8 and 6.1.1.4'
P P 0.1023 0.0942 'International Tables Vol C Tables 4.2.6.8 and 6.1.1.4'
Pt Pt -1.7033 8.3905 'International Tables Vol C Tables 4.2.6.8 and 6.1.1.4'

loop_
_geom_angle_atom_site_label_1
_geom_angle_atom_site_label_2
_geom_angle_atom_site_label_3
_geom_angle
_geom_angle_site_symmetry_1
_geom_angle_site_symmetry_3
_geom_angle_publ_flag
C27 Pt1 C16 85.9(4) . . ?
C27 Pt1 P5 91.5(3) . . ?
C16 Pt1 P5 174.3(3) . . ?
C27 Pt1 P4 176.9(3) . . ?
C16 Pt1 P4 96.7(3) . . ?
P5 Pt1 P4 86.06(11) . . ?
C27 Pt1 Br3 88.5(3) . . ?
C16 Pt1 Br3 90.4(3) . . ?
P5 Pt1 Br3 94.61(8) . . ?
P4 Pt1 Br3 89.85(8) . . ?
C27 Pt1 Br2 92.9(3) . . ?
C16 Pt1 Br2 88.4(3) . . ?
P5 Pt1 Br2 86.69(8) . . ?
P4 Pt1 Br2 88.80(8) . . ?
Br3 Pt1 Br2 178.06(5) . . ?
C34 P4 C6 99.0(6) . . ?
C34 P4 C35 104.8(6) . . ?
C6 P4 C35 103.1(6) . . ?
C34 P4 Pt1 117.4(4) . . ?
C6 P4 Pt1 104.0(4) . . ?
C35 P4 Pt1 124.4(4) . . ?
C15 P5 C39 101.3(6) . . ?
C15 P5 C40 104.2(6) . . ?
C39 P5 C40 103.5(5) . . ?
C15 P5 Pt1 106.2(4) . . ?
C39 P5 Pt1 116.6(4) . . ?
C40 P5 Pt1 122.4(4) . . ?
N7 C6 C15 122.7(11) . . ?
N7 C6 P4 116.4(10) . . ?
C15 C6 P4 120.9(9) . . ?
C6 N7 C8 115.6(11) . . ?
N7 C8 C13 121.5(11) . . ?
N7 C8 C9 116.8(13) . . ?
C13 C8 C9 121.7(12) . . ?
C10 C9 C8 116.5(14) . . ?
C10 C9 H9 121.8 . . ?
C8 C9 H9 121.8 . . ?
C9 C10 C11 124.0(13) . . ?
C9 C10 H10 118.0 . . ?
C11 C10 H10 118.0 . . ?
C12 C11 C10 119.5(13) . . ?
C12 C11 H11 120.3 . . ?
C10 C11 H11 120.3 . . ?
C11 C12 C13 119.5(15) . . ?
C11 C12 H12 120.2 . . ?
C13 C12 H12 120.2 . . ?
N14 C13 C8 122.8(10) . . ?
N14 C13 C12 118.6(12) . . ?
C8 C13 C12 118.7(12) . . ?
C15 N14 C13 117.3(11) . . ?
N14 C15 C6 119.8(11) . . ?
N14 C15 P5 119.1(9) . . ?
C6 C15 P5 121.1(9) . . ?
C17 C16 C21 113.8(10) . . ?
C17 C16 Pt1 124.2(9) . . ?
C21 C16 Pt1 121.9(8) . . ?
C18 C17 F22 115.0(11) . . ?
C18 C17 C16 123.4(12) . . ?
F22 C17 C16 121.6(10) . . ?
C17 C18 C19 121.0(12) . . ?
C17 C18 F23 120.2(12) . . ?
C19 C18 F23 118.7(11) . . ?
C20 C19 C18 118.3(11) . . ?
C20 C19 F24 120.8(12) . . ?
C18 C19 F24 120.6(12) . . ?
C19 C20 F25 121.7(11) . . ?
C19 C20 C21 120.2(12) . . ?
F25 C20 C21 118.0(11) . . ?
F26 C21 C16 122.6(9) . . ?
F26 C21 C20 114.3(10) . . ?
C16 C21 C20 123.0(11) . . ?
C28 C27 C32 117.4(11) . . ?
C28 C27 Pt1 123.0(9) . . ?
C32 C27 Pt1 119.5(9) . . ?
C27 C28 C29 121.1(13) . . ?
C27 C28 H28 119.5 . . ?
C29 C28 H28 119.5 . . ?
C30 C29 C28 119.5(13) . . ?
C30 C29 H29 120.3 . . ?
C28 C29 H29 120.3 . . ?
C29 C30 F33 120.1(13) . . ?
C29 C30 C31 121.0(11) . . ?
F33 C30 C31 118.9(13) . . ?
C32 C31 C30 121.2(13) . . ?
C32 C31 H31 119.4 . . ?
C30 C31 H31 119.4 . . ?
C31 C32 C27 119.7(13) . . ?
C31 C32 H32 120.2 . . ?
C27 C32 H32 120.2 . . ?
P4 C34 H34A 109.5 . . ?
P4 C34 H34B 109.5 . . ?
H34A C34 H34B 109.5 . . ?
P4 C34 H34C 109.5 . . ?
H34A C34 H34C 109.5 . . ?
H34B C34 H34C 109.5 . . ?
C36 C35 C37 109.6(11) . . ?
C36 C35 C38 107.3(10) . . ?
C37 C35 C38 110.9(10) . . ?
C36 C35 P4 111.3(9) . . ?
C37 C35 P4 111.8(8) . . ?
C38 C35 P4 105.8(8) . . ?
C35 C36 H36A 109.5 . . ?
C35 C36 H36B 109.5 . . ?
H36A C36 H36B 109.5 . . ?
C35 C36 H36C 109.5 . . ?
H36A C36 H36C 109.5 . . ?
H36B C36 H36C 109.5 . . ?
C35 C37 H37A 109.5 . . ?
C35 C37 H37B 109.5 . . ?
H37A C37 H37B 109.5 . . ?
C35 C37 H37C 109.5 . . ?
H37A C37 H37C 109.5 . . ?
H37B C37 H37C 109.5 . . ?
C35 C38 H38A 109.5 . . ?
C35 C38 H38B 109.5 . . ?
H38A C38 H38B 109.5 . . ?
C35 C38 H38C 109.5 . . ?
H38A C38 H38C 109.5 . . ?
H38B C38 H38C 109.5 . . ?
P5 C39 H39A 109.5 . . ?
P5 C39 H39B 109.5 . . ?
H39A C39 H39B 109.5 . . ?
P5 C39 H39C 109.5 . . ?
H39A C39 H39C 109.5 . . ?
H39B C39 H39C 109.5 . . ?
C41 C40 C42 113.0(11) . . ?
C41 C40 C43 109.8(12) . . ?
C42 C40 C43 107.4(10) . . ?
C41 C40 P5 109.0(8) . . ?
C42 C40 P5 107.7(9) . . ?
C43 C40 P5 109.8(9) . . ?
C40 C41 H41A 109.5 . . ?
C40 C41 H41B 109.5 . . ?
H41A C41 H41B 109.5 . . ?
C40 C41 H41C 109.5 . . ?
H41A C41 H41C 109.5 . . ?
H41B C41 H41C 109.5 . . ?
C40 C42 H42A 109.5 . . ?
C40 C42 H42B 109.5 . . ?
H42A C42 H42B 109.5 . . ?
C40 C42 H42C 109.5 . . ?
H42A C42 H42C 109.5 . . ?
H42B C42 H42C 109.5 . . ?
C40 C43 H43A 109.5 . . ?
C40 C43 H43B 109.5 . . ?
H43A C43 H43B 109.5 . . ?
C40 C43 H43C 109.5 . . ?
H43A C43 H43C 109.5 . . ?
H43B C43 H43C 109.5 . . ?

loop_
_geom_bond_atom_site_label_1
_geom_bond_atom_site_label_2
_geom_bond_distance
_geom_bond_site_symmetry_2
_geom_bond_publ_flag
Pt1 C27 2.113(10) . ?
Pt1 C16 2.113(11) . ?
Pt1 P5 2.396(3) . ?
Pt1 P4 2.462(3) . ?
Pt1 Br3 2.4777(13) . ?
Pt1 Br2 2.4809(12) . ?
P4 C34 1.813(11) . ?
P4 C6 1.830(13) . ?
P4 C35 1.894(12) . ?
P5 C15 1.803(13) . ?
P5 C39 1.805(12) . ?
P5 C40 1.905(13) . ?
C6 N7 1.345(15) . ?
C6 C15 1.444(17) . ?
N7 C8 1.371(15) . ?
C8 C13 1.391(18) . ?
C8 C9 1.452(17) . ?
C9 C10 1.320(19) . ?
C9 H9 0.9500 . ?
C10 C11 1.45(2) . ?
C10 H10 0.9500 . ?
C11 C12 1.34(2) . ?
C11 H11 0.9500 . ?
C12 C13 1.454(16) . ?
C12 H12 0.9500 . ?
C13 N14 1.351(15) . ?
N14 C15 1.337(15) . ?
C16 C17 1.377(17) . ?
C16 C21 1.378(16) . ?
C17 C18 1.355(17) . ?
C17 F22 1.358(14) . ?
C18 C19 1.366(18) . ?
C18 F23 1.392(14) . ?
C19 C20 1.329(18) . ?
C19 F24 1.375(14) . ?
C20 F25 1.379(14) . ?
C20 C21 1.396(15) . ?
C21 F26 1.346(13) . ?
C27 C28 1.370(17) . ?
C27 C32 1.410(17) . ?
C28 C29 1.428(18) . ?
C28 H28 0.9500 . ?
C29 C30 1.304(19) . ?
C29 H29 0.9500 . ?
C30 F33 1.346(13) . ?
C30 C31 1.376(19) . ?
C31 C32 1.366(17) . ?
C31 H31 0.9500 . ?
C32 H32 0.9500 . ?
C34 H34A 0.9800 . ?
C34 H34B 0.9800 . ?
C34 H34C 0.9800 . ?
C35 C36 1.503(17) . ?
C35 C37 1.562(18) . ?
C35 C38 1.568(17) . ?
C36 H36A 0.9800 . ?
C36 H36B 0.9800 . ?
C36 H36C 0.9800 . ?
C37 H37A 0.9800 . ?
C37 H37B 0.9800 . ?
C37 H37C 0.9800 . ?
C38 H38A 0.9800 . ?
C38 H38B 0.9800 . ?
C38 H38C 0.9800 . ?
C39 H39A 0.9800 . ?
C39 H39B 0.9800 . ?
C39 H39C 0.9800 . ?
C40 C41 1.508(18) . ?
C40 C42 1.546(18) . ?
C40 C43 1.570(17) . ?
C41 H41A 0.9800 . ?
C41 H41B 0.9800 . ?
C41 H41C 0.9800 . ?
C42 H42A 0.9800 . ?
C42 H42B 0.9800 . ?
C42 H42C 0.9800 . ?
C43 H43A 0.9800 . ?
C43 H43B 0.9800 . ?
C43 H43C 0.9800 . ?
